data_4102736
loop_
_publ_author_name
'Benjamin J. Coe'
'John Fielden'
'Simon P. Foxon'
'James A. Harris'
'Madeleine Helliwell'
'Bruce S. Brunschwig'
'Inge Asselberghs'
'Koen Clays'
'Javier Gar\'in'
'Jes\'us Orduna'

_publ_contact_author_address
;
School of Chemistry, University of Manchester, Oxford Road, Manchester, M13
 9PL, UK.
;
_publ_contact_author_email b.coe@manchester.ac.uk
_publ_contact_author_name 'Benjamin J. Coe'
_publ_section_title
;
 Diquat Derivatives: Highly Active, Two-Dimensional Nonlinear Optical
 Chromophores with Potential Redox Switchability
;
_journal_name_full 'Journal of the American Chemical Society'
_journal_page_first 10498
_journal_page_last 10512
_journal_paper_doi 10.1021/ja103289a
_journal_volume 132
_journal_year 2010
_chemical_formula_sum 'C53 H54 N4 O8 S2'
_chemical_formula_weight 939.12
_space_group_IT_number 41
_symmetry_cell_setting orthorhombic
_symmetry_space_group_name_Hall 'A 2 -2ab'
_symmetry_space_group_name_H-M 'A b a 2'
_atom_sites_solution_hydrogens geom
_atom_sites_solution_primary direct
_atom_sites_solution_secondary difmap
_audit_creation_method SHELXL-97
_cell_angle_alpha 90.00
_cell_angle_beta 90.00
_cell_angle_gamma 90.00
_cell_formula_units_Z 4
_cell_length_a 10.310(4)
_cell_length_b 35.917(14)
_cell_length_c 12.402(5)
_cell_measurement_reflns_used 850
_cell_measurement_temperature 100(2)
_cell_measurement_theta_max 22.76
_cell_measurement_theta_min 2.63
_cell_volume 4593(3)
_computing_cell_refinement 'Bruker SMART'
_computing_data_collection 'Bruker SMART'
_computing_data_reduction 'Bruker SAINT'
_computing_molecular_graphics 'Bruker SHELXTL'
_computing_publication_material 'Bruker SHELXTL'
_computing_structure_refinement 'SHELXL-97 (Sheldrick, 1997)'
_computing_structure_solution 'SHELXS-97 (Sheldrick, 1990)'
_diffrn_ambient_temperature 100(2)
_diffrn_measured_fraction_theta_full 0.999
_diffrn_measured_fraction_theta_max 0.999
_diffrn_measurement_device_type 'CCD area detector'
_diffrn_measurement_method 'phi and omega scans'
_diffrn_radiation_monochromator graphite
_diffrn_radiation_source 'fine-focus sealed tube'
_diffrn_radiation_type MoK\a
_diffrn_radiation_wavelength 0.71073
_diffrn_reflns_av_R_equivalents 0.1155
_diffrn_reflns_av_sigmaI/netI 0.0908
_diffrn_reflns_limit_h_max 10
_diffrn_reflns_limit_h_min -10
_diffrn_reflns_limit_k_max 37
_diffrn_reflns_limit_k_min -37
_diffrn_reflns_limit_l_max 13
_diffrn_reflns_limit_l_min -12
_diffrn_reflns_number 11761
_diffrn_reflns_theta_full 21.97
_diffrn_reflns_theta_max 21.97
_diffrn_reflns_theta_min 2.27
_exptl_absorpt_coefficient_mu 0.178
_exptl_absorpt_correction_type none
_exptl_crystal_colour red
_exptl_crystal_density_diffrn 1.358
_exptl_crystal_density_method 'not measured'
_exptl_crystal_description plate
_exptl_crystal_F_000 1984
_exptl_crystal_size_max 0.50
_exptl_crystal_size_mid 0.30
_exptl_crystal_size_min 0.05
_refine_diff_density_max 0.513
_refine_diff_density_min -0.277
_refine_diff_density_rms 0.082
_refine_ls_abs_structure_details 'Flack H D (1983), Acta Cryst. A39, 876-881'
_refine_ls_abs_structure_Flack 0.3(3)
_refine_ls_extinction_method none
_refine_ls_goodness_of_fit_ref 1.091
_refine_ls_hydrogen_treatment mixed
_refine_ls_matrix_type full
_refine_ls_number_parameters 274
_refine_ls_number_reflns 2794
_refine_ls_number_restraints 143
_refine_ls_restrained_S_all 1.120
_refine_ls_R_factor_all 0.1239
_refine_ls_R_factor_gt 0.0995
_refine_ls_shift/su_max 0.000
_refine_ls_shift/su_mean 0.000
_refine_ls_structure_factor_coef Fsqd
_refine_ls_weighting_details
;
calc w=1/[\s\^2\^(Fo\^2\^)+(0.1164P)\^2\^+24.4208P] where
P=(Fo\^2\^+2Fc\^2\^)/3
;
_refine_ls_weighting_scheme calc
_refine_ls_wR_factor_gt 0.2342
_refine_ls_wR_factor_ref 0.2494
_reflns_number_gt 2154
_reflns_number_total 2794
_reflns_threshold_expression >2sigma(I)
_cod_data_source_file ja103289a_si_002_7.cif
_cod_data_source_block '[15](NapSO3)2.2H2O'
_cod_original_cell_volume 4592(3)
_cod_database_code 4102736

loop_
_symmetry_equiv_pos_as_xyz
'x, y, z'
'-x, -y, z'
'x+1/2, -y+1/2, z'
'-x+1/2, y+1/2, z'
'x, y+1/2, z+1/2'
'-x, -y+1/2, z+1/2'
'x+1/2, -y+1, z+1/2'
'-x+1/2, y+1, z+1/2'

loop_
_atom_site_label
_atom_site_type_symbol
_atom_site_fract_x
_atom_site_fract_y
_atom_site_fract_z
_atom_site_U_iso_or_equiv
_atom_site_adp_type
_atom_site_occupancy
_atom_site_symmetry_multiplicity
_atom_site_calc_flag
_atom_site_refinement_flags
N1 N 0.1450(7) 0.5015(2) 0.3838(7) 0.037(2) Uani 1 1 d D
N2 N 0.3746(7) 0.6627(2) 1.0759(7) 0.046(2) Uani 1 1 d .
C1 C 0.0000 0.5000 0.2286(12) 0.041(4) Uani 1 2 d S
H1A H -0.0466 0.4822 0.1815 0.050 Uiso 0.50 1 calc PR
H1B H 0.0466 0.5178 0.1815 0.050 Uiso 0.50 1 calc PR
C2 C 0.0973(10) 0.4790(3) 0.2942(9) 0.045(3) Uani 1 1 d .
H2A H 0.0569 0.4560 0.3226 0.055 Uiso 1 1 calc R
H2B H 0.1710 0.4716 0.2476 0.055 Uiso 1 1 calc R
C3 C 0.0655(8) 0.5091(2) 0.4680(8) 0.030(2) Uani 1 1 d D
C4 C 0.1087(8) 0.5306(2) 0.5518(7) 0.034(2) Uani 1 1 d D
H4 H 0.0535 0.5351 0.6117 0.041 Uiso 1 1 calc R
C5 C 0.2331(8) 0.5459(2) 0.5500(8) 0.033(2) Uani 1 1 d D
C6 C 0.3102(9) 0.5366(3) 0.4642(8) 0.046(3) Uani 1 1 d D
H6 H 0.3966 0.5458 0.4617 0.055 Uiso 1 1 calc R
C7 C 0.2670(8) 0.5149(2) 0.3832(9) 0.039(3) Uani 1 1 d D
H7 H 0.3233 0.5090 0.3250 0.047 Uiso 1 1 calc R
C8 C 0.2817(10) 0.5705(3) 0.6324(11) 0.054(3) Uani 1 1 d .
H8 H 0.3713 0.5766 0.6308 0.065 Uiso 1 1 calc R
C9 C 0.2113(9) 0.5850(3) 0.7093(10) 0.050(3) Uani 1 1 d .
H9 H 0.1209 0.5800 0.7061 0.060 Uiso 1 1 calc R
C10 C 0.2555(5) 0.60809(16) 0.8005(4) 0.045(3) Uani 1 1 d G
C11 C 0.1651(4) 0.62510(18) 0.8674(5) 0.051(3) Uani 1 1 d G
H11 H 0.0753 0.6237 0.8507 0.061 Uiso 1 1 calc R
C12 C 0.2060(4) 0.64415(15) 0.9589(4) 0.042(3) Uani 1 1 d G
H12 H 0.1441 0.6558 1.0046 0.051 Uiso 1 1 calc R
C13 C 0.3373(4) 0.64620(13) 0.9834(4) 0.042(3) Uani 1 1 d G
C14 C 0.4278(4) 0.62920(17) 0.9164(5) 0.044(3) Uani 1 1 d G
H14 H 0.5176 0.6306 0.9332 0.053 Uiso 1 1 calc R
C15 C 0.3869(5) 0.61014(16) 0.8250(4) 0.047(3) Uani 1 1 d G
H15 H 0.4487 0.5985 0.7793 0.056 Uiso 1 1 calc R
C16 C 0.2841(8) 0.6847(2) 1.1393(5) 0.051(3) Uani 1 1 d G
H16A H 0.2132 0.6688 1.1646 0.076 Uiso 1 1 calc R
H16B H 0.2487 0.7048 1.0946 0.076 Uiso 1 1 calc R
H16C H 0.3294 0.6954 1.2014 0.076 Uiso 1 1 calc R
C17 C 0.5058(10) 0.6592(3) 1.1172(10) 0.060(3) Uani 1 1 d .
H17A H 0.5648 0.6741 1.0726 0.090 Uiso 1 1 calc R
H17B H 0.5324 0.6330 1.1150 0.090 Uiso 1 1 calc R
H17C H 0.5087 0.6682 1.1917 0.090 Uiso 1 1 calc R
S1 S 0.3097(2) 0.91484(7) 1.0344(2) 0.0459(7) Uani 1 1 d U
O1 O 0.3670(11) 0.9133(3) 1.1338(8) 0.098(3) Uani 1 1 d U
O2 O 0.1797(7) 0.9251(2) 1.0321(11) 0.087(3) Uani 1 1 d U
O3 O 0.3855(8) 0.9375(2) 0.9634(8) 0.073(2) Uani 1 1 d U
C18 C 0.3806(6) 0.84028(19) 1.0268(6) 0.087(3) Uani 1 1 d GU
H18 H 0.4181 0.8434 1.0962 0.104 Uiso 1 1 calc R
C19 C 0.3184(6) 0.87000(16) 0.9771(7) 0.067(3) Uani 1 1 d GU
C20 C 0.2636(6) 0.86546(18) 0.8755(7) 0.076(3) Uani 1 1 d GU
H20 H 0.2210 0.8858 0.8415 0.091 Uiso 1 1 calc R
C21 C 0.2710(7) 0.8312(2) 0.8237(6) 0.094(3) Uani 1 1 d GU
H21 H 0.2335 0.8281 0.7543 0.112 Uiso 1 1 calc R
C22 C 0.3332(6) 0.80148(16) 0.8735(6) 0.103(3) Uani 1 1 d GU
C23 C 0.3880(5) 0.80602(16) 0.9751(6) 0.101(3) Uani 1 1 d GU
C24 C 0.4503(7) 0.7763(2) 1.0248(8) 0.122(4) Uani 1 1 d GU
H24 H 0.4877 0.7794 1.0942 0.147 Uiso 1 1 calc R
C25 C 0.4577(8) 0.74205(18) 0.9731(11) 0.133(4) Uani 1 1 d GU
H25 H 0.5002 0.7217 1.0071 0.159 Uiso 1 1 calc R
C26 C 0.4029(9) 0.73750(17) 0.8715(11) 0.137(4) Uani 1 1 d GU
H26 H 0.4079 0.7141 0.8362 0.164 Uiso 1 1 calc R
C27 C 0.3406(8) 0.7672(2) 0.8218(8) 0.123(4) Uani 1 1 d GU
H27 H 0.3031 0.7641 0.7524 0.148 Uiso 1 1 calc R
O1W O 0.0907(8) 0.9510(3) 0.2459(8) 0.064(2) Uani 1 1 d DU
H2W H 0.102(9) 0.943(2) 0.307(3) 0.02(3) Uiso 1 1 d D
H1W H 0.105(11) 0.938(2) 0.193(5) 0.05(4) Uiso 1 1 d D

loop_
_atom_site_aniso_label
_atom_site_aniso_U_11
_atom_site_aniso_U_22
_atom_site_aniso_U_33
_atom_site_aniso_U_23
_atom_site_aniso_U_13
_atom_site_aniso_U_12
N1 0.023(4) 0.036(4) 0.051(6) 0.005(4) 0.001(4) 0.000(4)
N2 0.025(5) 0.052(6) 0.061(7) -0.006(5) 0.011(4) 0.007(4)
C1 0.033(8) 0.049(9) 0.042(9) 0.000 0.000 0.002(7)
C2 0.036(5) 0.041(6) 0.059(7) -0.019(6) 0.003(6) -0.002(5)
C3 0.019(4) 0.026(5) 0.046(6) 0.008(5) 0.005(5) 0.009(4)
C4 0.046(6) 0.029(5) 0.027(6) 0.016(5) 0.007(5) 0.013(5)
C5 0.034(6) 0.035(5) 0.030(6) -0.010(5) -0.012(5) -0.007(4)
C6 0.026(6) 0.050(7) 0.062(7) 0.014(6) -0.007(6) -0.016(5)
C7 0.019(6) 0.036(6) 0.064(8) 0.009(6) -0.007(5) -0.011(4)
C8 0.013(5) 0.062(8) 0.088(9) 0.022(7) 0.010(6) 0.000(5)
C9 0.013(5) 0.058(7) 0.078(8) 0.027(7) 0.000(6) -0.002(5)
C10 0.036(6) 0.036(6) 0.064(8) 0.018(6) -0.007(6) -0.003(5)
C11 0.031(6) 0.053(7) 0.070(8) -0.005(6) 0.018(6) 0.007(5)
C12 0.027(6) 0.037(6) 0.063(7) 0.001(6) 0.009(6) 0.008(4)
C13 0.031(6) 0.042(6) 0.054(7) -0.008(6) 0.003(6) 0.001(5)
C14 0.052(7) 0.037(6) 0.044(7) -0.001(5) -0.008(6) -0.004(5)
C15 0.037(6) 0.032(6) 0.072(9) 0.012(6) 0.009(6) 0.008(5)
C16 0.041(7) 0.045(6) 0.067(8) 0.009(6) -0.020(6) -0.002(5)
C17 0.042(7) 0.077(9) 0.062(8) -0.007(7) -0.016(6) -0.004(6)
S1 0.0332(13) 0.0491(15) 0.0552(16) -0.0086(15) -0.0002(16) -0.0012(13)
O1 0.132(8) 0.088(7) 0.073(5) -0.007(5) -0.026(6) 0.018(6)
O2 0.041(4) 0.068(5) 0.153(8) -0.028(6) 0.006(5) 0.000(4)
O3 0.058(5) 0.060(5) 0.101(6) 0.001(5) 0.009(5) -0.014(4)
C18 0.037(5) 0.071(5) 0.153(7) 0.011(6) 0.033(6) -0.017(5)
C19 0.024(4) 0.066(4) 0.110(6) -0.009(5) 0.032(5) -0.016(4)
C20 0.040(5) 0.076(5) 0.112(7) -0.031(5) 0.038(5) -0.023(5)
C21 0.054(6) 0.087(6) 0.141(8) -0.027(6) 0.047(6) -0.016(5)
C22 0.066(6) 0.072(5) 0.171(8) -0.006(6) 0.054(6) -0.024(5)
C23 0.061(6) 0.070(5) 0.172(8) 0.008(6) 0.048(6) -0.007(5)
C24 0.093(7) 0.082(6) 0.192(9) 0.018(7) 0.052(7) -0.011(6)
C25 0.115(8) 0.076(6) 0.207(10) 0.009(8) 0.052(8) -0.011(7)
C26 0.121(9) 0.082(6) 0.208(10) 0.001(8) 0.054(8) -0.015(7)
C27 0.095(7) 0.082(6) 0.192(9) -0.008(7) 0.056(7) -0.022(6)
O1W 0.036(4) 0.081(6) 0.075(6) -0.016(6) -0.009(5) -0.004(4)

loop_
_atom_type_symbol
_atom_type_description
_atom_type_scat_dispersion_real
_atom_type_scat_dispersion_imag
_atom_type_scat_source
C C 0.0033 0.0016 'International Tables Vol C Tables 4.2.6.8 and 6.1.1.4'
H H 0.0000 0.0000 'International Tables Vol C Tables 4.2.6.8 and 6.1.1.4'
N N 0.0061 0.0033 'International Tables Vol C Tables 4.2.6.8 and 6.1.1.4'
O O 0.0106 0.0060 'International Tables Vol C Tables 4.2.6.8 and 6.1.1.4'
S S 0.1246 0.1234 'International Tables Vol C Tables 4.2.6.8 and 6.1.1.4'

loop_
_geom_angle_atom_site_label_1
_geom_angle_atom_site_label_2
_geom_angle_atom_site_label_3
_geom_angle
_geom_angle_site_symmetry_1
_geom_angle_site_symmetry_3
C7 N1 C3 119.8(9) . .
C7 N1 C2 120.6(8) . .
C3 N1 C2 119.6(7) . .
C13 N2 C17 121.9(8) . .
C13 N2 C16 121.1(7) . .
C17 N2 C16 117.0(8) . .
C2 C1 C2 114.2(13) . 2_565
C2 C1 H1A 108.7 . .
C2 C1 H1A 108.7 2_565 .
C2 C1 H1B 108.7 . .
C2 C1 H1B 108.7 2_565 .
H1A C1 H1B 107.6 . .
N1 C2 C1 111.1(8) . .
N1 C2 H2A 109.4 . .
C1 C2 H2A 109.4 . .
N1 C2 H2B 109.4 . .
C1 C2 H2B 109.4 . .
H2A C2 H2B 108.0 . .
N1 C3 C4 120.1(8) . .
N1 C3 C3 117.2(6) . 2_565
C4 C3 C3 122.6(6) . 2_565
C3 C4 C5 120.6(8) . .
C3 C4 H4 119.7 . .
C5 C4 H4 119.7 . .
C6 C5 C4 116.7(8) . .
C6 C5 C8 119.9(8) . .
C4 C5 C8 123.3(9) . .
C7 C6 C5 121.9(9) . .
C7 C6 H6 119.1 . .
C5 C6 H6 119.1 . .
N1 C7 C6 120.8(10) . .
N1 C7 H7 119.6 . .
C6 C7 H7 119.6 . .
C9 C8 C5 124.7(9) . .
C9 C8 H8 117.7 . .
C5 C8 H8 117.7 . .
C8 C9 C10 127.8(9) . .
C8 C9 H9 116.1 . .
C10 C9 H9 116.1 . .
C11 C10 C15 120.0 . .
C11 C10 C9 119.9(5) . .
C15 C10 C9 119.9(5) . .
C12 C11 C10 120.0 . .
C12 C11 H11 120.0 . .
C10 C11 H11 120.0 . .
C11 C12 C13 120.0 . .
C11 C12 H12 120.0 . .
C13 C12 H12 120.0 . .
N2 C13 C12 119.2(4) . .
N2 C13 C14 120.7(4) . .
C12 C13 C14 120.0 . .
C13 C14 C15 120.0 . .
C13 C14 H14 120.0 . .
C15 C14 H14 120.0 . .
C14 C15 C10 120.0 . .
C14 C15 H15 120.0 . .
C10 C15 H15 120.0 . .
N2 C16 H16A 109.5 . .
N2 C16 H16B 109.5 . .
H16A C16 H16B 109.5 . .
N2 C16 H16C 109.5 . .
H16A C16 H16C 109.5 . .
H16B C16 H16C 109.5 . .
N2 C17 H17A 109.5 . .
N2 C17 H17B 109.5 . .
H17A C17 H17B 109.5 . .
N2 C17 H17C 109.5 . .
H17A C17 H17C 109.5 . .
H17B C17 H17C 109.5 . .
O1 S1 O2 116.5(8) . .
O1 S1 O3 110.0(7) . .
O2 S1 O3 111.2(6) . .
O1 S1 C19 107.7(5) . .
O2 S1 C19 106.4(4) . .
O3 S1 C19 104.1(5) . .
C19 C18 C23 120.0 . .
C19 C18 H18 120.0 . .
C23 C18 H18 120.0 . .
C20 C19 C18 120.0 . .
C20 C19 S1 116.9(5) . .
C18 C19 S1 123.1(5) . .
C21 C20 C19 120.0 . .
C21 C20 H20 120.0 . .
C19 C20 H20 120.0 . .
C20 C21 C22 120.0 . .
C20 C21 H21 120.0 . .
C22 C21 H21 120.0 . .
C23 C22 C21 120.0 . .
C23 C22 C27 120.0 . .
C21 C22 C27 120.0 . .
C24 C23 C22 120.0 . .
C24 C23 C18 120.0 . .
C22 C23 C18 120.0 . .
C23 C24 C25 120.0 . .
C23 C24 H24 120.0 . .
C25 C24 H24 120.0 . .
C26 C25 C24 120.0 . .
C26 C25 H25 120.0 . .
C24 C25 H25 120.0 . .
C27 C26 C25 120.0 . .
C27 C26 H26 120.0 . .
C25 C26 H26 120.0 . .
C26 C27 C22 120.0 . .
C26 C27 H27 120.0 . .
C22 C27 H27 120.0 . .
H2W O1W H1W 120(10) . .

loop_
_geom_bond_atom_site_label_1
_geom_bond_atom_site_label_2
_geom_bond_distance
_geom_bond_site_symmetry_2
N1 C7 1.347(10) .
N1 C3 1.356(10) .
N1 C2 1.460(13) .
N2 C13 1.346(10) .
N2 C17 1.452(13) .
N2 C16 1.455(10) .
C1 C2 1.496(14) .
C1 C2 1.496(14) 2_565
C1 H1A 0.9900 .
C1 H1B 0.9900 .
C2 H2A 0.9900 .
C2 H2B 0.9900 .
C3 C4 1.370(10) .
C3 C3 1.499(17) 2_565
C4 C5 1.396(10) .
C4 H4 0.9500 .
C5 C6 1.370(11) .
C5 C8 1.439(15) .
C6 C7 1.348(11) .
C6 H6 0.9500 .
C7 H7 0.9500 .
C8 C9 1.306(16) .
C8 H8 0.9500 .
C9 C10 1.476(13) .
C9 H9 0.9500 .
C10 C11 1.3900 .
C10 C15 1.3900 .
C11 C12 1.3900 .
C11 H11 0.9500 .
C12 C13 1.3900 .
C12 H12 0.9500 .
C13 C14 1.3900 .
C14 C15 1.3900 .
C14 H14 0.9500 .
C15 H15 0.9500 .
C16 H16A 0.9800 .
C16 H16B 0.9800 .
C16 H16C 0.9800 .
C17 H17A 0.9800 .
C17 H17B 0.9800 .
C17 H17C 0.9800 .
S1 O1 1.368(10) .
S1 O2 1.390(8) .
S1 O3 1.432(9) .
S1 C19 1.763(6) .
C18 C19 1.3900 .
C18 C23 1.3900 .
C18 H18 0.9500 .
C19 C20 1.3900 .
C20 C21 1.3900 .
C20 H20 0.9500 .
C21 C22 1.3900 .
C21 H21 0.9500 .
C22 C23 1.3900 .
C22 C27 1.3900 .
C23 C24 1.3900 .
C24 C25 1.3900 .
C24 H24 0.9500 .
C25 C26 1.3900 .
C25 H25 0.9500 .
C26 C27 1.3900 .
C26 H26 0.9500 .
C27 H27 0.9500 .
O1W H2W 0.82(2) .
O1W H1W 0.82(2) .

loop_
_geom_hbond_atom_site_label_D
_geom_hbond_atom_site_label_H
_geom_hbond_atom_site_label_A
_geom_hbond_distance_DH
_geom_hbond_distance_HA
_geom_hbond_distance_DA
_geom_hbond_angle_DHA
_geom_hbond_site_symmetry_A
O1W H2W O3 0.82(2) 1.95(4) 2.751(14) 163(9) 8_544
O1W H1W O2 0.82(2) 2.19(5) 2.957(16) 156(10) 1_554
O1W H1W S1 0.82(2) 3.00(7) 3.697(10) 144(10) 1_554

loop_
_geom_torsion_atom_site_label_1
_geom_torsion_atom_site_label_2
_geom_torsion_atom_site_label_3
_geom_torsion_atom_site_label_4
_geom_torsion
_geom_torsion_site_symmetry_1
_geom_torsion_site_symmetry_4
C7 N1 C2 C1 -108.9(10) . .
C3 N1 C2 C1 70.9(11) . .
C2 C1 C2 N1 -43.7(6) 2_565 .
C7 N1 C3 C4 0.6(13) . .
C2 N1 C3 C4 -179.1(8) . .
C7 N1 C3 C3 -175.4(8) . 2_565
C2 N1 C3 C3 4.9(13) . 2_565
N1 C3 C4 C5 2.1(13) . .
C3 C3 C4 C5 177.8(9) 2_565 .
C3 C4 C5 C6 -3.5(13) . .
C3 C4 C5 C8 176.4(9) . .
C4 C5 C6 C7 2.4(14) . .
C8 C5 C6 C7 -177.4(9) . .
C3 N1 C7 C6 -1.7(13) . .
C2 N1 C7 C6 178.0(9) . .
C5 C6 C7 N1 0.1(15) . .
C6 C5 C8 C9 170.4(10) . .
C4 C5 C8 C9 -9.5(16) . .
C5 C8 C9 C10 175.4(9) . .
C8 C9 C10 C11 171.9(9) . .
C8 C9 C10 C15 -13.8(13) . .
C15 C10 C11 C12 0.0 . .
C9 C10 C11 C12 174.3(6) . .
C10 C11 C12 C13 0.0 . .
C17 N2 C13 C12 167.2(8) . .
C16 N2 C13 C12 -12.6(10) . .
C17 N2 C13 C14 -8.4(11) . .
C16 N2 C13 C14 171.8(5) . .
C11 C12 C13 N2 -175.7(5) . .
C11 C12 C13 C14 0.0 . .
N2 C13 C14 C15 175.6(5) . .
C12 C13 C14 C15 0.0 . .
C13 C14 C15 C10 0.0 . .
C11 C10 C15 C14 0.0 . .
C9 C10 C15 C14 -174.3(6) . .
C23 C18 C19 C20 0.0 . .
C23 C18 C19 S1 -177.5(4) . .
O1 S1 C19 C20 179.2(6) . .
O2 S1 C19 C20 53.6(7) . .
O3 S1 C19 C20 -64.0(5) . .
O1 S1 C19 C18 -3.2(7) . .
O2 S1 C19 C18 -128.8(6) . .
O3 S1 C19 C18 113.6(5) . .
C18 C19 C20 C21 0.0 . .
S1 C19 C20 C21 177.7(4) . .
C19 C20 C21 C22 0.0 . .
C20 C21 C22 C23 0.0 . .
C20 C21 C22 C27 180.0 . .
C21 C22 C23 C24 180.0 . .
C27 C22 C23 C24 0.0 . .
C21 C22 C23 C18 0.0 . .
C27 C22 C23 C18 180.0 . .
C19 C18 C23 C24 180.0 . .
C19 C18 C23 C22 0.0 . .
C22 C23 C24 C25 0.0 . .
C18 C23 C24 C25 180.0 . .
C23 C24 C25 C26 0.0 . .
C24 C25 C26 C27 0.0 . .
C25 C26 C27 C22 0.0 . .
C23 C22 C27 C26 0.0 . .
C21 C22 C27 C26 180.0 . .
